data_1532036
loop_
_publ_author_name
'Parasyuk, O.V.'
'Voronyuk, S.V.'
'Gulay, L.D.'
'Davidyuk, G.E.'
'Halka, V.O.'

_publ_section_title
;
 Phase diagram of the (Cu In S2) - (Zn S) system and some physical
 properties of solid solutions phases
;
_journal_name_full 'Journal of Alloys Compd.'
_journal_page_first 57
_journal_page_last 64
_journal_volume 348
_journal_year 2003
_chemical_formula_sum 'Cu0.89 In0.89 S2 Zn0.22'
_chemical_name_systematic '(Cu0.89 Zn0.11) (In0.89 Zn0.11) S2'
_space_group_IT_number 122
_symmetry_space_group_name_Hall 'I -4 2bw'
_symmetry_space_group_name_H-M 'I -4 2 d'
_cell_angle_alpha 90
_cell_angle_beta 90
_cell_angle_gamma 90
_cell_formula_units_Z 4
_cell_length_a 5.5119
_cell_length_b 5.5119
_cell_length_c 11.107
_cell_volume 337.442
_citation_journal_id_ASTM JALCEU
_cod_data_source_file Parasyuk_JALCEU_2003_1275.cif
_cod_data_source_block Cu0.89In0.89S2Zn0.22
_cod_original_cell_volume 337.4422
_cod_database_code 1532036

loop_
_symmetry_equiv_pos_as_xyz
x,y,z
y,-x,-z
-x,-y,z
-y,x,-z
x,-y+1/2,-z+1/4
-y+1/2,-x,z+3/4
-x,y+1/2,-z+1/4
y+1/2,x,z+3/4
x+1/2,y+1/2,z+1/2
y+1/2,-x+1/2,-z+1/2
-x+1/2,-y+1/2,z+1/2
-y+1/2,x+1/2,-z+1/2
x+1/2,-y+1,-z+3/4
-y+1,-x+1/2,z+5/4
-x+1/2,y+1,-z+3/4
y+1,x+1/2,z+5/4

loop_
_atom_site_label
_atom_site_type_symbol
_atom_site_fract_x
_atom_site_fract_y
_atom_site_fract_z
_atom_site_occupancy
_atom_site_U_iso_or_equiv
Zn1 Zn+2 0 0 0 0.11 0.0
In1 In+3 0 0 0.5 0.89 0.0
Zn2 Zn+2 0 0 0.5 0.11 0.0
Cu1 Cu+1 0 0 0 0.89 0.0
S1 S-2 0.2337 0.25 0.125 1 0.0
